data_7128271
loop_
_publ_author_name
'Nakamura, Hitomi'
'Yoshida, Minori'
'Matsunami, Asuka'
'Kuwata, Shigeki'
'Kayaki, Yoshihito'

_publ_section_title
;
 Oxy-tethered Cp*Ir(III) complex as a competent catalyst for selective
 dehydrogenation from formic acid.
;
_journal_issue 45
_journal_name_full 'Chemical communications (Cambridge, England)'
_journal_page_first 5534
_journal_page_last 5537
_journal_paper_doi 10.1039/d1cc01712h
_journal_volume 57
_journal_year 2021
_chemical_absolute_configuration 'CHOOSE rm ad rmad syn or unk'
_chemical_formula_moiety 'C30 H29 Cl F5 N2 O2 Rh S'
_chemical_formula_sum 'C30 H29 Cl F5 N2 O2 Rh S'
_chemical_formula_weight 714.98
_space_group_crystal_system orthorhombic
_space_group_IT_number 19
_space_group_name_Hall 'P 2ac 2ab'
_space_group_name_H-M_alt 'P 21 21 21'
_atom_sites_solution_hydrogens geom
_atom_sites_solution_primary direct
_atom_sites_solution_secondary difmap
_audit_update_record
;
2021-03-16 deposited with the CCDC.	2021-05-03 downloaded from the CCDC.
;
_cell_angle_alpha 90.0000
_cell_angle_beta 90.0000
_cell_angle_gamma 90.0000
_cell_formula_units_Z 4
_cell_length_a 7.9971(11)
_cell_length_b 11.5082(19)
_cell_length_c 32.026(5)
_cell_measurement_reflns_used 9948
_cell_measurement_temperature 93
_cell_measurement_theta_max 27.49
_cell_measurement_theta_min 3.10
_cell_volume 2947.4(8)
_computing_cell_refinement CrystalClear
_computing_data_collection 'CrystalClear (Rigaku Inc., 2008)'
_computing_data_reduction CrystalClear
_computing_molecular_graphics 'CrystalStructure 4.3'
_computing_publication_material 'CrystalStructure 4.3 (Rigaku, 2018)'
_computing_structure_refinement 'SHELXL Version 2014/7 (Sheldrick, 2008)'
_computing_structure_solution 'SHELXT Version 2014/5 (Sheldrick, 2014)'
_diffrn_ambient_temperature 93
_diffrn_detector_area_resol_mean 7.111
_diffrn_measured_fraction_theta_full 0.997
_diffrn_measured_fraction_theta_max 0.997
_diffrn_measurement_device_type 'Rigaku Saturn724'
_diffrn_measurement_method \w
_diffrn_radiation_type 'Mo K\a'
_diffrn_radiation_wavelength 0.71075
_diffrn_reflns_av_R_equivalents 0.1517
_diffrn_reflns_av_unetI/netI 0.1059
_diffrn_reflns_Laue_measured_fraction_full 0.997
_diffrn_reflns_Laue_measured_fraction_max 0.997
_diffrn_reflns_limit_h_max 10
_diffrn_reflns_limit_h_min -10
_diffrn_reflns_limit_k_max 13
_diffrn_reflns_limit_k_min -14
_diffrn_reflns_limit_l_max 41
_diffrn_reflns_limit_l_min -40
_diffrn_reflns_number 24450
_diffrn_reflns_point_group_measured_fraction_full 0.999
_diffrn_reflns_point_group_measured_fraction_max 0.998
_diffrn_reflns_theta_full 25.242
_diffrn_reflns_theta_max 27.478
_diffrn_reflns_theta_min 3.100
_diffrn_standards_number 0
_exptl_absorpt_coefficient_mu 0.803
_exptl_absorpt_correction_T_max 0.992
_exptl_absorpt_correction_T_min 0.497
_exptl_absorpt_correction_type multi-scan
_exptl_absorpt_process_details 'REQAB (Rigaku, 1998)'
_exptl_crystal_colour orange
_exptl_crystal_density_diffrn 1.611
_exptl_crystal_density_method 'not measured'
_exptl_crystal_description prism
_exptl_crystal_F_000 1448.00
_exptl_crystal_size_max 0.080
_exptl_crystal_size_mid 0.030
_exptl_crystal_size_min 0.010
_refine_diff_density_max 1.50
_refine_diff_density_min -0.90
_refine_ls_abs_structure_details
;
 Flack x determined using 2041 quotients [(I+)-(I-)]/[(I+)+(I-)]
 (Parsons, Flack and Wagner, Acta Cryst. B69 (2013) 249-259).
;
_refine_ls_abs_structure_Flack -0.03(3)
_refine_ls_extinction_method none
_refine_ls_goodness_of_fit_ref 1.016
_refine_ls_hydrogen_treatment constr
_refine_ls_number_parameters 379
_refine_ls_number_reflns 6736
_refine_ls_number_restraints 0
_refine_ls_R_factor_all 0.0539
_refine_ls_R_factor_gt 0.0471
_refine_ls_shift/su_max 0.001
_refine_ls_structure_factor_coef Fsqd
_refine_ls_weighting_details 'w = 1/[\s^2^(Fo^2^)+(0.0372P)^2^] where P=(Fo^2^+2Fc^2^)/3'
_refine_ls_weighting_scheme calc
_refine_ls_wR_factor_gt 0.1089
_refine_ls_wR_factor_ref 0.1137
_reflns_Friedel_coverage 0.763
_reflns_Friedel_fraction_full 1.000
_reflns_Friedel_fraction_max 0.999
_reflns_number_gt 5743
_reflns_number_total 6736
_reflns_threshold_expression F^2^>2.0\s(F^2^)
_cod_data_source_file d1cc01712h2.cif
_cod_data_source_block C5Me5RhClFsdpen
_cod_depositor_comments 'Adding full bibliography for 7128266--7128271.cif.'
_cod_database_code 7128271

loop_
_space_group_symop_id
_space_group_symop_operation_xyz
1 +X,+Y,+Z
2 1/2-X,-Y,1/2+Z
3 1/2+X,1/2-Y,-Z
4 -X,1/2+Y,1/2-Z

loop_
_atom_site_label
_atom_site_type_symbol
_atom_site_fract_x
_atom_site_fract_y
_atom_site_fract_z
_atom_site_U_iso_or_equiv
_atom_site_adp_type
_atom_site_occupancy
_atom_site_site_symmetry_order
_atom_site_calc_flag
_atom_site_refinement_flags_posn
_atom_site_refinement_flags_adp
_atom_site_refinement_flags_occupancy
_atom_site_disorder_assembly
_atom_site_disorder_group
Rh1 Rh 0.57913(5) 0.85450(4) 0.57920(2) 0.01157(13) Uani 1 1 d . . . . .
Cl1 Cl 0.7947(2) 0.80042(13) 0.53012(5) 0.0201(3) Uani 1 1 d . . . . .
S1 S 0.87424(18) 0.75874(13) 0.63709(5) 0.0156(3) Uani 1 1 d . . . . .
F1 F 0.6586(5) 0.8319(4) 0.70985(13) 0.0346(11) Uani 1 1 d . . . . .
F2 F 0.6867(6) 0.7778(5) 0.79078(13) 0.0502(13) Uani 1 1 d . . . . .
F3 F 0.9314(6) 0.6335(4) 0.81734(12) 0.0375(10) Uani 1 1 d . . . . .
F4 F 1.1482(7) 0.5414(5) 0.76123(16) 0.0604(16) Uani 1 1 d . . . . .
F5 F 1.1333(6) 0.5975(5) 0.68211(14) 0.0540(16) Uani 1 1 d . . . . .
O1 O 0.9038(5) 0.8819(4) 0.63775(14) 0.0206(9) Uani 1 1 d . . . . .
O2 O 0.9939(5) 0.6868(4) 0.61611(14) 0.0218(10) Uani 1 1 d . . . . .
N1 N 0.4648(6) 0.6947(4) 0.56173(16) 0.0168(11) Uani 1 1 d . . . . .
H1 H 0.3566 0.7078 0.5543 0.020 Uiso 1 1 calc R U . . .
H2 H 0.5191 0.6645 0.5392 0.020 Uiso 1 1 calc R U . . .
N2 N 0.6862(6) 0.7357(4) 0.62428(15) 0.0133(10) Uani 1 1 d . . . . .
C1 C 0.6170(7) 1.0410(4) 0.5726(2) 0.0166(12) Uani 1 1 d . . . . .
C2 C 0.5625(8) 1.0205(5) 0.61442(19) 0.0156(12) Uani 1 1 d . . . . .
C3 C 0.4064(8) 0.9592(5) 0.61301(19) 0.0177(12) Uani 1 1 d . . . . .
C4 C 0.3558(7) 0.9526(5) 0.56991(18) 0.0146(12) Uani 1 1 d . . . . .
C5 C 0.4877(8) 0.9986(5) 0.54453(19) 0.0153(12) Uani 1 1 d . . . . .
C6 C 0.7768(9) 1.0989(6) 0.5607(2) 0.0278(16) Uani 1 1 d . . . . .
H3 H 0.7854 1.1026 0.5302 0.033 Uiso 1 1 calc R U . . .
H4 H 0.7789 1.1778 0.5722 0.033 Uiso 1 1 calc R U . . .
H5 H 0.8711 1.0544 0.5719 0.033 Uiso 1 1 calc R U . . .
C7 C 0.6460(9) 1.0647(6) 0.6529(2) 0.0236(14) Uani 1 1 d . . . . .
H6 H 0.5839 1.0385 0.6775 0.028 Uiso 1 1 calc R U . . .
H7 H 0.7607 1.0348 0.6542 0.028 Uiso 1 1 calc R U . . .
H8 H 0.6484 1.1498 0.6523 0.028 Uiso 1 1 calc R U . . .
C8 C 0.3078(9) 0.9185(6) 0.6504(2) 0.0282(16) Uani 1 1 d . . . . .
H9 H 0.2061 0.8790 0.6409 0.034 Uiso 1 1 calc R U . . .
H10 H 0.3759 0.8645 0.6668 0.034 Uiso 1 1 calc R U . . .
H11 H 0.2773 0.9855 0.6676 0.034 Uiso 1 1 calc R U . . .
C9 C 0.1936(8) 0.9050(6) 0.5543(2) 0.0208(13) Uani 1 1 d . . . . .
H12 H 0.1257 0.8793 0.5781 0.025 Uiso 1 1 calc R U . . .
H13 H 0.1335 0.9656 0.5389 0.025 Uiso 1 1 calc R U . . .
H14 H 0.2152 0.8390 0.5358 0.025 Uiso 1 1 calc R U . . .
C10 C 0.4863(9) 1.0058(5) 0.49803(19) 0.0212(14) Uani 1 1 d . . . . .
H15 H 0.5912 1.0407 0.4883 0.025 Uiso 1 1 calc R U . . .
H16 H 0.4749 0.9276 0.4863 0.025 Uiso 1 1 calc R U . . .
H17 H 0.3920 1.0540 0.4890 0.025 Uiso 1 1 calc R U . . .
C11 C 0.4701(8) 0.6106(5) 0.59650(18) 0.0146(12) Uani 1 1 d . . . . .
H18 H 0.3931 0.6388 0.6189 0.018 Uiso 1 1 calc R U . . .
C12 C 0.6490(8) 0.6132(5) 0.61359(19) 0.0148(12) Uani 1 1 d . . . . .
H19 H 0.7272 0.5877 0.5910 0.018 Uiso 1 1 calc R U . . .
C13 C 0.4126(8) 0.4901(4) 0.58305(18) 0.0159(11) Uani 1 1 d . . . . .
C14 C 0.2737(8) 0.4403(6) 0.6011(2) 0.0258(15) Uani 1 1 d . . . . .
H20 H 0.2129 0.4818 0.6218 0.031 Uiso 1 1 calc R U . . .
C15 C 0.2218(9) 0.3302(6) 0.5892(2) 0.0315(17) Uani 1 1 d . . . . .
H21 H 0.1258 0.2969 0.6020 0.038 Uiso 1 1 calc R U . . .
C16 C 0.3069(9) 0.2686(6) 0.5594(2) 0.0285(16) Uani 1 1 d . . . . .
H22 H 0.2710 0.1928 0.5519 0.034 Uiso 1 1 calc R U . . .
C17 C 0.4450(9) 0.3174(5) 0.5405(2) 0.0255(15) Uani 1 1 d . . . . .
H23 H 0.5039 0.2756 0.5196 0.031 Uiso 1 1 calc R U . . .
C18 C 0.4987(9) 0.4291(5) 0.5522(2) 0.0230(14) Uani 1 1 d . . . . .
H24 H 0.5935 0.4629 0.5391 0.028 Uiso 1 1 calc R U . . .
C19 C 0.6666(9) 0.5302(5) 0.6506(2) 0.0212(14) Uani 1 1 d . . . . .
C20 C 0.7837(11) 0.4418(6) 0.6491(3) 0.038(2) Uani 1 1 d . . . . .
H25 H 0.8498 0.4304 0.6248 0.046 Uiso 1 1 calc R U . . .
C21 C 0.8036(15) 0.3692(7) 0.6841(3) 0.064(3) Uani 1 1 d . . . . .
H26 H 0.8825 0.3076 0.6831 0.077 Uiso 1 1 calc R U . . .
C22 C 0.7128(16) 0.3855(7) 0.7187(3) 0.064(3) Uani 1 1 d . . . . .
H27 H 0.7300 0.3373 0.7424 0.076 Uiso 1 1 calc R U . . .
C23 C 0.5952(13) 0.4719(7) 0.7200(2) 0.044(2) Uani 1 1 d . . . . .
H28 H 0.5291 0.4815 0.7444 0.053 Uiso 1 1 calc R U . . .
C24 C 0.5710(10) 0.5458(6) 0.6861(2) 0.0293(16) Uani 1 1 d . . . . .
H29 H 0.4899 0.6060 0.6874 0.035 Uiso 1 1 calc R U . . .
C25 C 0.8936(8) 0.7169(5) 0.69164(19) 0.0176(12) Uani 1 1 d . . . . .
C26 C 0.7824(8) 0.7610(6) 0.7213(2) 0.0233(14) Uani 1 1 d . . . . .
C27 C 0.7927(9) 0.7342(6) 0.7633(2) 0.0259(14) Uani 1 1 d . . . . .
C28 C 0.9190(10) 0.6594(6) 0.7769(2) 0.0284(15) Uani 1 1 d . . . . .
C29 C 1.0285(10) 0.6144(7) 0.7484(2) 0.0328(19) Uani 1 1 d . . . . .
C30 C 1.0167(8) 0.6433(7) 0.7065(2) 0.0266(14) Uani 1 1 d . . . . .

loop_
_atom_site_aniso_label
_atom_site_aniso_U_11
_atom_site_aniso_U_22
_atom_site_aniso_U_33
_atom_site_aniso_U_23
_atom_site_aniso_U_13
_atom_site_aniso_U_12
Rh1 0.0139(2) 0.00951(19) 0.0113(2) -0.00070(17) -0.00072(19) 0.00006(18)
Cl1 0.0246(8) 0.0220(7) 0.0137(7) -0.0016(6) 0.0052(6) 0.0040(6)
S1 0.0147(7) 0.0176(7) 0.0144(7) 0.0001(6) -0.0015(6) 0.0001(6)
F1 0.034(2) 0.047(3) 0.023(2) -0.0008(19) 0.0015(19) 0.018(2)
F2 0.051(3) 0.082(4) 0.018(2) 0.005(2) 0.009(2) 0.014(3)
F3 0.053(3) 0.041(2) 0.0182(19) 0.0094(18) -0.013(2) -0.009(3)
F4 0.063(3) 0.077(4) 0.041(3) 0.002(3) -0.023(3) 0.040(3)
F5 0.047(3) 0.089(4) 0.026(2) -0.005(2) -0.008(2) 0.046(3)
O1 0.018(2) 0.020(2) 0.024(2) 0.0018(17) -0.004(2) -0.0020(18)
O2 0.018(2) 0.028(2) 0.019(2) -0.0027(18) 0.000(2) 0.0056(19)
N1 0.021(3) 0.010(2) 0.020(3) -0.0009(19) -0.010(2) -0.0046(19)
N2 0.016(2) 0.010(2) 0.014(2) 0.0024(18) -0.002(2) 0.003(2)
C1 0.020(3) 0.006(2) 0.024(3) -0.001(2) -0.004(3) 0.003(2)
C2 0.017(3) 0.009(2) 0.021(3) -0.006(2) -0.002(3) 0.006(2)
C3 0.019(3) 0.015(3) 0.019(3) -0.005(2) 0.000(3) 0.001(3)
C4 0.014(3) 0.015(3) 0.015(3) -0.001(2) -0.005(2) 0.004(2)
C5 0.017(3) 0.012(3) 0.017(3) 0.002(2) -0.002(3) 0.002(2)
C6 0.025(3) 0.017(3) 0.041(4) 0.002(3) -0.002(3) -0.007(3)
C7 0.027(3) 0.025(3) 0.019(3) -0.009(3) -0.006(3) 0.003(3)
C8 0.022(3) 0.038(4) 0.024(4) -0.005(3) 0.006(3) -0.001(3)
C9 0.016(3) 0.025(3) 0.022(3) -0.002(3) -0.003(3) 0.001(3)
C10 0.029(3) 0.017(3) 0.018(3) 0.005(2) -0.001(3) 0.000(3)
C11 0.023(3) 0.009(2) 0.012(3) 0.002(2) -0.001(2) -0.002(2)
C12 0.020(3) 0.010(3) 0.014(3) 0.005(2) -0.002(3) 0.000(2)
C13 0.024(3) 0.010(2) 0.013(3) 0.002(2) -0.008(3) 0.001(2)
C14 0.020(3) 0.018(3) 0.040(4) -0.003(3) 0.006(3) 0.002(3)
C15 0.032(4) 0.024(4) 0.038(4) 0.001(3) 0.003(3) -0.009(3)
C16 0.033(4) 0.011(3) 0.042(4) -0.002(3) -0.013(3) -0.002(3)
C17 0.032(4) 0.013(3) 0.032(4) -0.006(2) -0.011(3) 0.005(3)
C18 0.032(4) 0.014(3) 0.023(3) -0.002(3) -0.001(3) -0.002(3)
C19 0.033(4) 0.010(3) 0.021(3) 0.003(2) -0.008(3) -0.003(3)
C20 0.055(5) 0.019(3) 0.041(4) -0.004(3) -0.024(4) 0.012(4)
C21 0.109(9) 0.022(4) 0.061(6) 0.000(4) -0.054(7) 0.018(5)
C22 0.126(10) 0.026(4) 0.039(5) 0.019(4) -0.047(6) -0.017(5)
C23 0.070(6) 0.036(4) 0.027(4) 0.014(3) -0.013(4) -0.023(5)
C24 0.035(4) 0.031(3) 0.022(3) 0.009(3) -0.013(3) -0.018(4)
C25 0.019(3) 0.020(3) 0.015(3) -0.001(2) -0.005(3) -0.001(2)
C26 0.022(3) 0.028(3) 0.020(3) 0.005(3) -0.003(3) 0.001(3)
C27 0.028(3) 0.032(4) 0.018(3) 0.003(3) 0.003(3) -0.001(3)
C28 0.040(4) 0.027(3) 0.018(3) 0.005(3) -0.013(3) -0.012(4)
C29 0.040(5) 0.032(4) 0.026(4) -0.004(3) -0.019(3) 0.014(3)
C30 0.029(3) 0.033(3) 0.018(3) -0.008(3) -0.008(3) 0.007(3)

loop_
_atom_type_symbol
_atom_type_description
_atom_type_scat_dispersion_real
_atom_type_scat_dispersion_imag
_atom_type_scat_source
C C 0.0033 0.0016
;
International Tables for Crystallography
(Vol. C, Tables 4.2.6.8 and 6.1.1.4)
;
H H 0.0000 0.0000
;
International Tables for Crystallography
(Vol. C, Table 6.1.1.4)
;
Cl Cl 0.1484 0.1585
;
International Tables for Crystallography
(Vol. C, Tables 4.2.6.8 and 6.1.1.4)
;
F F 0.0171 0.0103
;
International Tables for Crystallography
(Vol. C, Tables 4.2.6.8 and 6.1.1.4)
;
N N 0.0061 0.0033
;
International Tables for Crystallography
(Vol. C, Tables 4.2.6.8 and 6.1.1.4)
;
O O 0.0106 0.0060
;
International Tables for Crystallography
(Vol. C, Tables 4.2.6.8 and 6.1.1.4)
;
Rh Rh -1.1178 0.9187
;
International Tables for Crystallography
(Vol. C, Tables 4.2.6.8 and 6.1.1.4)
;
S S 0.1246 0.1234
;
International Tables for Crystallography
(Vol. C, Tables 4.2.6.8 and 6.1.1.4)
;

loop_
_geom_angle_atom_site_label_1
_geom_angle_atom_site_label_2
_geom_angle_atom_site_label_3
_geom_angle
_geom_angle_site_symmetry_1
_geom_angle_site_symmetry_3
_geom_angle_publ_flag
N1 Rh1 C5 112.9(2) . . ?
N1 Rh1 C3 110.1(2) . . ?
C5 Rh1 C3 66.5(2) . . ?
N1 Rh1 C4 93.5(2) . . ?
C5 Rh1 C4 39.3(2) . . ?
C3 Rh1 C4 39.5(2) . . ?
N1 Rh1 N2 78.44(18) . . ?
C5 Rh1 N2 167.7(2) . . ?
C3 Rh1 N2 105.9(2) . . ?
C4 Rh1 N2 139.3(2) . . ?
N1 Rh1 C1 152.3(2) . . ?
C5 Rh1 C1 39.5(2) . . ?
C3 Rh1 C1 65.3(2) . . ?
C4 Rh1 C1 65.2(2) . . ?
N2 Rh1 C1 129.2(2) . . ?
N1 Rh1 C2 148.3(2) . . ?
C5 Rh1 C2 64.8(2) . . ?
C3 Rh1 C2 38.4(2) . . ?
C4 Rh1 C2 64.3(2) . . ?
N2 Rh1 C2 103.2(2) . . ?
C1 Rh1 C2 37.9(2) . . ?
N1 Rh1 Cl1 85.00(15) . . ?
C5 Rh1 Cl1 96.13(18) . . ?
C3 Rh1 Cl1 160.08(17) . . ?
C4 Rh1 Cl1 130.04(16) . . ?
N2 Rh1 Cl1 89.37(14) . . ?
C1 Rh1 Cl1 95.26(17) . . ?
C2 Rh1 Cl1 126.49(17) . . ?
O2 S1 O1 117.8(3) . . ?
O2 S1 N2 114.6(3) . . ?
O1 S1 N2 109.0(3) . . ?
O2 S1 C25 103.9(3) . . ?
O1 S1 C25 103.5(3) . . ?
N2 S1 C25 106.6(3) . . ?
C11 N1 Rh1 110.8(4) . . ?
C11 N1 H1 109.5 . . ?
Rh1 N1 H1 109.5 . . ?
C11 N1 H2 109.5 . . ?
Rh1 N1 H2 109.5 . . ?
H1 N1 H2 108.1 . . ?
C12 N2 S1 114.2(4) . . ?
C12 N2 Rh1 111.6(3) . . ?
S1 N2 Rh1 116.3(3) . . ?
C2 C1 C5 107.9(5) . . ?
C2 C1 C6 125.0(6) . . ?
C5 C1 C6 127.0(6) . . ?
C2 C1 Rh1 72.8(3) . . ?
C5 C1 Rh1 68.3(3) . . ?
C6 C1 Rh1 125.8(4) . . ?
C1 C2 C3 108.5(5) . . ?
C1 C2 C7 125.6(6) . . ?
C3 C2 C7 125.7(6) . . ?
C1 C2 Rh1 69.4(3) . . ?
C3 C2 Rh1 67.3(3) . . ?
C7 C2 Rh1 133.3(4) . . ?
C2 C3 C4 107.5(5) . . ?
C2 C3 C8 125.7(6) . . ?
C4 C3 C8 126.6(6) . . ?
C2 C3 Rh1 74.3(3) . . ?
C4 C3 Rh1 70.4(3) . . ?
C8 C3 Rh1 124.5(4) . . ?
C5 C4 C3 108.5(5) . . ?
C5 C4 C9 125.8(5) . . ?
C3 C4 C9 125.7(6) . . ?
C5 C4 Rh1 70.0(3) . . ?
C3 C4 Rh1 70.1(3) . . ?
C9 C4 Rh1 125.4(4) . . ?
C4 C5 C1 107.3(5) . . ?
C4 C5 C10 125.6(6) . . ?
C1 C5 C10 127.1(6) . . ?
C4 C5 Rh1 70.7(3) . . ?
C1 C5 Rh1 72.2(3) . . ?
C10 C5 Rh1 124.6(4) . . ?
C1 C6 H3 109.5 . . ?
C1 C6 H4 109.5 . . ?
H3 C6 H4 109.5 . . ?
C1 C6 H5 109.5 . . ?
H3 C6 H5 109.5 . . ?
H4 C6 H5 109.5 . . ?
C2 C7 H6 109.5 . . ?
C2 C7 H7 109.5 . . ?
H6 C7 H7 109.5 . . ?
C2 C7 H8 109.5 . . ?
H6 C7 H8 109.5 . . ?
H7 C7 H8 109.5 . . ?
C3 C8 H9 109.5 . . ?
C3 C8 H10 109.5 . . ?
H9 C8 H10 109.5 . . ?
C3 C8 H11 109.5 . . ?
H9 C8 H11 109.5 . . ?
H10 C8 H11 109.5 . . ?
C4 C9 H12 109.5 . . ?
C4 C9 H13 109.5 . . ?
H12 C9 H13 109.5 . . ?
C4 C9 H14 109.5 . . ?
H12 C9 H14 109.5 . . ?
H13 C9 H14 109.5 . . ?
C5 C10 H15 109.5 . . ?
C5 C10 H16 109.5 . . ?
H15 C10 H16 109.5 . . ?
C5 C10 H17 109.5 . . ?
H15 C10 H17 109.5 . . ?
H16 C10 H17 109.5 . . ?
N1 C11 C13 112.0(5) . . ?
N1 C11 C12 106.5(5) . . ?
C13 C11 C12 113.6(5) . . ?
N1 C11 H18 108.2 . . ?
C13 C11 H18 108.2 . . ?
C12 C11 H18 108.2 . . ?
N2 C12 C19 113.4(5) . . ?
N2 C12 C11 106.7(5) . . ?
C19 C12 C11 110.6(5) . . ?
N2 C12 H19 108.7 . . ?
C19 C12 H19 108.7 . . ?
C11 C12 H19 108.7 . . ?
C14 C13 C18 119.1(6) . . ?
C14 C13 C11 120.3(6) . . ?
C18 C13 C11 120.7(6) . . ?
C13 C14 C15 120.5(6) . . ?
C13 C14 H20 119.8 . . ?
C15 C14 H20 119.8 . . ?
C16 C15 C14 121.0(7) . . ?
C16 C15 H21 119.5 . . ?
C14 C15 H21 119.5 . . ?
C15 C16 C17 119.6(6) . . ?
C15 C16 H22 120.2 . . ?
C17 C16 H22 120.2 . . ?
C16 C17 C18 120.0(7) . . ?
C16 C17 H23 120.0 . . ?
C18 C17 H23 120.0 . . ?
C13 C18 C17 119.9(6) . . ?
C13 C18 H24 120.0 . . ?
C17 C18 H24 120.0 . . ?
C24 C19 C20 119.9(7) . . ?
C24 C19 C12 120.5(6) . . ?
C20 C19 C12 119.6(7) . . ?
C19 C20 C21 119.0(9) . . ?
C19 C20 H25 120.5 . . ?
C21 C20 H25 120.5 . . ?
C22 C21 C20 121.0(9) . . ?
C22 C21 H26 119.5 . . ?
C20 C21 H26 119.5 . . ?
C21 C22 C23 120.0(8) . . ?
C21 C22 H27 120.0 . . ?
C23 C22 H27 120.0 . . ?
C22 C23 C24 121.1(9) . . ?
C22 C23 H28 119.4 . . ?
C24 C23 H28 119.4 . . ?
C19 C24 C23 119.0(8) . . ?
C19 C24 H29 120.5 . . ?
C23 C24 H29 120.5 . . ?
C30 C25 C26 116.1(6) . . ?
C30 C25 S1 123.6(5) . . ?
C26 C25 S1 120.2(5) . . ?
F1 C26 C27 116.7(6) . . ?
F1 C26 C25 120.4(6) . . ?
C27 C26 C25 122.9(6) . . ?
F2 C27 C26 121.7(6) . . ?
F2 C27 C28 119.3(6) . . ?
C26 C27 C28 119.0(7) . . ?
F3 C28 C29 121.1(7) . . ?
F3 C28 C27 119.7(7) . . ?
C29 C28 C27 119.2(6) . . ?
F4 C29 C28 119.3(7) . . ?
F4 C29 C30 119.8(7) . . ?
C28 C29 C30 120.8(6) . . ?
F5 C30 C29 115.3(6) . . ?
F5 C30 C25 122.7(6) . . ?
C29 C30 C25 122.0(6) . . ?

loop_
_geom_bond_atom_site_label_1
_geom_bond_atom_site_label_2
_geom_bond_distance
_geom_bond_site_symmetry_2
_geom_bond_publ_flag
Rh1 N1 2.129(5) . ?
Rh1 C5 2.125(6) . ?
Rh1 C3 2.129(6) . ?
Rh1 C4 2.134(6) . ?
Rh1 N2 2.164(5) . ?
Rh1 C1 2.178(5) . ?
Rh1 C2 2.223(5) . ?
Rh1 Cl1 2.4148(16) . ?
S1 O2 1.432(5) . ?
S1 O1 1.437(4) . ?
S1 N2 1.581(5) . ?
S1 C25 1.819(6) . ?
F1 C26 1.334(8) . ?
F2 C27 1.321(8) . ?
F3 C28 1.332(7) . ?
F4 C29 1.339(8) . ?
F5 C30 1.326(8) . ?
N1 C11 1.475(7) . ?
N1 H1 0.9100 . ?
N1 H2 0.9100 . ?
N2 C12 1.482(7) . ?
C1 C2 1.428(9) . ?
C1 C5 1.455(8) . ?
C1 C6 1.491(9) . ?
C2 C3 1.434(9) . ?
C2 C7 1.492(8) . ?
C3 C4 1.441(8) . ?
C3 C8 1.508(9) . ?
C4 C5 1.433(9) . ?
C4 C9 1.493(8) . ?
C5 C10 1.491(8) . ?
C6 H3 0.9800 . ?
C6 H4 0.9800 . ?
C6 H5 0.9800 . ?
C7 H6 0.9800 . ?
C7 H7 0.9800 . ?
C7 H8 0.9800 . ?
C8 H9 0.9800 . ?
C8 H10 0.9800 . ?
C8 H11 0.9800 . ?
C9 H12 0.9800 . ?
C9 H13 0.9800 . ?
C9 H14 0.9800 . ?
C10 H15 0.9800 . ?
C10 H16 0.9800 . ?
C10 H17 0.9800 . ?
C11 C13 1.524(7) . ?
C11 C12 1.532(8) . ?
C11 H18 1.0000 . ?
C12 C19 1.528(8) . ?
C12 H19 1.0000 . ?
C13 C14 1.377(9) . ?
C13 C18 1.393(9) . ?
C14 C15 1.386(9) . ?
C14 H20 0.9500 . ?
C15 C16 1.370(10) . ?
C15 H21 0.9500 . ?
C16 C17 1.379(10) . ?
C16 H22 0.9500 . ?
C17 C18 1.405(8) . ?
C17 H23 0.9500 . ?
C18 H24 0.9500 . ?
C19 C24 1.382(10) . ?
C19 C20 1.384(10) . ?
C20 C21 1.407(11) . ?
C20 H25 0.9500 . ?
C21 C22 1.339(15) . ?
C21 H26 0.9500 . ?
C22 C23 1.368(14) . ?
C22 H27 0.9500 . ?
C23 C24 1.391(9) . ?
C23 H28 0.9500 . ?
C24 H29 0.9500 . ?
C25 C30 1.384(9) . ?
C25 C26 1.398(9) . ?
C26 C27 1.381(9) . ?
C27 C28 1.397(10) . ?
C28 C29 1.368(11) . ?
C29 C30 1.383(10) . ?

loop_
_geom_hbond_atom_site_label_D
_geom_hbond_atom_site_label_H
_geom_hbond_atom_site_label_A
_geom_hbond_site_symmetry_D
_geom_hbond_site_symmetry_H
_geom_hbond_site_symmetry_A
_geom_hbond_distance_DA
_geom_hbond_distance_DH
_geom_hbond_distance_HA
_geom_hbond_angle_DHA
_geom_hbond_publ_flag
N1 H1 Cl1 . . 3_466 3.241(5) 0.910 2.750 115.0 no

loop_
_geom_torsion_atom_site_label_1
_geom_torsion_atom_site_label_2
_geom_torsion_atom_site_label_3
_geom_torsion_atom_site_label_4
_geom_torsion
_geom_torsion_site_symmetry_1
_geom_torsion_site_symmetry_2
_geom_torsion_site_symmetry_3
_geom_torsion_site_symmetry_4
_geom_torsion_publ_flag
O2 S1 N2 C12 33.0(5) . . . . ?
O1 S1 N2 C12 167.5(4) . . . . ?
C25 S1 N2 C12 -81.4(4) . . . . ?
O2 S1 N2 Rh1 -99.3(3) . . . . ?
O1 S1 N2 Rh1 35.2(4) . . . . ?
C25 S1 N2 Rh1 146.3(3) . . . . ?
C5 C1 C2 C3 3.7(6) . . . . ?
C6 C1 C2 C3 -177.9(5) . . . . ?
Rh1 C1 C2 C3 -55.8(4) . . . . ?
C5 C1 C2 C7 -171.3(5) . . . . ?
C6 C1 C2 C7 7.1(9) . . . . ?
Rh1 C1 C2 C7 129.1(6) . . . . ?
C5 C1 C2 Rh1 59.6(4) . . . . ?
C6 C1 C2 Rh1 -122.0(6) . . . . ?
C1 C2 C3 C4 -6.0(6) . . . . ?
C7 C2 C3 C4 169.1(5) . . . . ?
Rh1 C2 C3 C4 -63.1(4) . . . . ?
C1 C2 C3 C8 178.7(6) . . . . ?
C7 C2 C3 C8 -6.3(9) . . . . ?
Rh1 C2 C3 C8 121.6(6) . . . . ?
C1 C2 C3 Rh1 57.1(4) . . . . ?
C7 C2 C3 Rh1 -127.9(6) . . . . ?
C2 C3 C4 C5 5.9(6) . . . . ?
C8 C3 C4 C5 -178.7(6) . . . . ?
Rh1 C3 C4 C5 -59.7(4) . . . . ?
C2 C3 C4 C9 -174.5(5) . . . . ?
C8 C3 C4 C9 0.9(10) . . . . ?
Rh1 C3 C4 C9 119.9(6) . . . . ?
C2 C3 C4 Rh1 65.6(4) . . . . ?
C8 C3 C4 Rh1 -119.0(6) . . . . ?
C3 C4 C5 C1 -3.6(6) . . . . ?
C9 C4 C5 C1 176.8(5) . . . . ?
Rh1 C4 C5 C1 -63.4(4) . . . . ?
C3 C4 C5 C10 179.0(6) . . . . ?
C9 C4 C5 C10 -0.6(9) . . . . ?
Rh1 C4 C5 C10 119.3(6) . . . . ?
C3 C4 C5 Rh1 59.7(4) . . . . ?
C9 C4 C5 Rh1 -119.9(6) . . . . ?
C2 C1 C5 C4 0.0(6) . . . . ?
C6 C1 C5 C4 -178.4(5) . . . . ?
Rh1 C1 C5 C4 62.4(4) . . . . ?
C2 C1 C5 C10 177.3(6) . . . . ?
C6 C1 C5 C10 -1.1(10) . . . . ?
Rh1 C1 C5 C10 -120.3(6) . . . . ?
C2 C1 C5 Rh1 -62.4(4) . . . . ?
C6 C1 C5 Rh1 119.2(6) . . . . ?
Rh1 N1 C11 C13 -171.6(4) . . . . ?
Rh1 N1 C11 C12 -46.9(5) . . . . ?
S1 N2 C12 C19 65.5(6) . . . . ?
Rh1 N2 C12 C19 -160.0(4) . . . . ?
S1 N2 C12 C11 -172.5(4) . . . . ?
Rh1 N2 C12 C11 -38.0(5) . . . . ?
N1 C11 C12 N2 55.1(6) . . . . ?
C13 C11 C12 N2 178.8(5) . . . . ?
N1 C11 C12 C19 178.8(5) . . . . ?
C13 C11 C12 C19 -57.4(7) . . . . ?
N1 C11 C13 C14 -118.1(6) . . . . ?
C12 C11 C13 C14 121.2(6) . . . . ?
N1 C11 C13 C18 61.4(8) . . . . ?
C12 C11 C13 C18 -59.3(7) . . . . ?
C18 C13 C14 C15 1.1(10) . . . . ?
C11 C13 C14 C15 -179.4(6) . . . . ?
C13 C14 C15 C16 -0.1(11) . . . . ?
C14 C15 C16 C17 -0.8(11) . . . . ?
C15 C16 C17 C18 0.7(11) . . . . ?
C14 C13 C18 C17 -1.2(9) . . . . ?
C11 C13 C18 C17 179.3(6) . . . . ?
C16 C17 C18 C13 0.3(10) . . . . ?
N2 C12 C19 C24 59.3(8) . . . . ?
C11 C12 C19 C24 -60.5(8) . . . . ?
N2 C12 C19 C20 -118.1(7) . . . . ?
C11 C12 C19 C20 122.1(7) . . . . ?
C24 C19 C20 C21 -0.2(11) . . . . ?
C12 C19 C20 C21 177.3(7) . . . . ?
C19 C20 C21 C22 -1.0(14) . . . . ?
C20 C21 C22 C23 1.9(15) . . . . ?
C21 C22 C23 C24 -1.8(14) . . . . ?
C20 C19 C24 C23 0.3(11) . . . . ?
C12 C19 C24 C23 -177.2(7) . . . . ?
C22 C23 C24 C19 0.7(12) . . . . ?
O2 S1 C25 C30 7.8(6) . . . . ?
O1 S1 C25 C30 -115.8(6) . . . . ?
N2 S1 C25 C30 129.3(6) . . . . ?
O2 S1 C25 C26 -173.3(5) . . . . ?
O1 S1 C25 C26 63.1(6) . . . . ?
N2 S1 C25 C26 -51.8(6) . . . . ?
C30 C25 C26 F1 -179.4(6) . . . . ?
S1 C25 C26 F1 1.6(9) . . . . ?
C30 C25 C26 C27 0.3(10) . . . . ?
S1 C25 C26 C27 -178.7(6) . . . . ?
F1 C26 C27 F2 -0.9(10) . . . . ?
C25 C26 C27 F2 179.4(6) . . . . ?
F1 C26 C27 C28 179.4(6) . . . . ?
C25 C26 C27 C28 -0.3(11) . . . . ?
F2 C27 C28 F3 -0.3(10) . . . . ?
C26 C27 C28 F3 179.4(6) . . . . ?
F2 C27 C28 C29 -179.9(7) . . . . ?
C26 C27 C28 C29 -0.2(10) . . . . ?
F3 C28 C29 F4 1.4(11) . . . . ?
C27 C28 C29 F4 -179.0(7) . . . . ?
F3 C28 C29 C30 -178.8(7) . . . . ?
C27 C28 C29 C30 0.8(11) . . . . ?
F4 C29 C30 F5 -2.4(11) . . . . ?
C28 C29 C30 F5 177.8(7) . . . . ?
F4 C29 C30 C25 178.9(7) . . . . ?
C28 C29 C30 C25 -0.9(12) . . . . ?
C26 C25 C30 F5 -178.2(6) . . . . ?
S1 C25 C30 F5 0.7(10) . . . . ?
C26 C25 C30 C29 0.3(10) . . . . ?
S1 C25 C30 C29 179.3(6) . . . . ?
